data_7245960
loop_
_publ_author_name
'Tang, Ping'
'Xie, Xue-Xian'
'Huang, Zi-Yuan'
'Kuang, Zhi-Yang'
'Cai, Song-Liang'
'Zhang, Wei-Guang'
'Zheng, Sheng-Run'

_publ_section_title
;
 Two Cu(i) coordination polymers based on a new benzimidazolyl-tetrazolyl
 heterotopic ligand for visible-light-driven photocatalytic dye
 degradation
;
_journal_issue 3
_journal_name_full CrystEngComm
_journal_page_first 417
_journal_page_last 424
_journal_paper_doi 10.1039/D2CE01497A
_journal_volume 25
_journal_year 2023
_chemical_formula_sum 'C24 H20 Cu N9 O'
_chemical_formula_weight 514.03
_space_group_crystal_system monoclinic
_space_group_IT_number 14
_space_group_name_Hall '-P 2yn'
_space_group_name_H-M_alt 'P 1 21/n 1'
_atom_sites_solution_hydrogens geom
_audit_creation_method SHELXL-2016/6
_audit_update_record
;
2022-10-30 deposited with the CCDC.	2022-12-05 downloaded from the CCDC.
;
_cell_angle_alpha 90
_cell_angle_beta 102.397(2)
_cell_angle_gamma 90
_cell_formula_units_Z 4
_cell_length_a 10.6532(5)
_cell_length_b 16.4768(8)
_cell_length_c 13.9291(7)
_cell_measurement_reflns_used 3211
_cell_measurement_temperature 298(2)
_cell_measurement_theta_max 28.3122
_cell_measurement_theta_min 2.8130
_cell_volume 2388.0(2)
_computing_cell_refinement 'CrysAlisPro 1.171.39.33c (Rigaku OD, 2017)'
_computing_data_collection 'CrysAlisPro 1.171.39.33c (Rigaku OD, 2017)'
_computing_data_reduction 'CrysAlisPro 1.171.39.33c (Rigaku OD, 2017)'
_computing_structure_refinement 'SHELXL-2016/6 (Sheldrick, 2016)'
_computing_structure_solution 'SHELXL-2016/6 (Sheldrick, 2016)'
_diffrn_ambient_temperature 293(2)
_diffrn_measured_fraction_theta_full 0.998
_diffrn_measured_fraction_theta_max 0.993
_diffrn_measurement_device_type 'XtaLAB AFC12 (RINC): Kappa single'
_diffrn_radiation_type MoK\a
_diffrn_radiation_wavelength 0.71073
_diffrn_reflns_av_R_equivalents 0.0954
_diffrn_reflns_av_unetI/netI 0.0830
_diffrn_reflns_Laue_measured_fraction_full 0.998
_diffrn_reflns_Laue_measured_fraction_max 0.993
_diffrn_reflns_limit_h_max 13
_diffrn_reflns_limit_h_min -13
_diffrn_reflns_limit_k_max 21
_diffrn_reflns_limit_k_min -21
_diffrn_reflns_limit_l_max 17
_diffrn_reflns_limit_l_min -18
_diffrn_reflns_number 37660
_diffrn_reflns_point_group_measured_fraction_full 0.998
_diffrn_reflns_point_group_measured_fraction_max 0.993
_diffrn_reflns_theta_full 25.242
_diffrn_reflns_theta_max 27.669
_diffrn_reflns_theta_min 2.995
_exptl_absorpt_coefficient_mu 0.951
_exptl_absorpt_correction_type multi-scan
_exptl_crystal_colour 'pale yellow'
_exptl_crystal_density_diffrn 1.430
_exptl_crystal_description block
_exptl_crystal_F_000 1056
_exptl_crystal_size_max 0.22
_exptl_crystal_size_mid 0.20
_exptl_crystal_size_min 0.17
_exptl_transmission_factor_max 0.851
_exptl_transmission_factor_min 0.811
_refine_diff_density_max 0.789
_refine_diff_density_min -0.607
_refine_diff_density_rms 0.084
_refine_ls_extinction_method none
_refine_ls_goodness_of_fit_ref 1.070
_refine_ls_hydrogen_treatment constr
_refine_ls_matrix_type full
_refine_ls_number_parameters 316
_refine_ls_number_reflns 5534
_refine_ls_number_restraints 12
_refine_ls_restrained_S_all 1.088
_refine_ls_R_factor_all 0.1251
_refine_ls_R_factor_gt 0.0627
_refine_ls_shift/su_max 0.005
_refine_ls_shift/su_mean 0.000
_refine_ls_structure_factor_coef Fsqd
_refine_ls_weighting_details 'w=1/[\s^2^(Fo^2^)+(0.1000P)^2^] where P=(Fo^2^+2Fc^2^)/3'
_refine_ls_weighting_scheme calc
_refine_ls_wR_factor_gt 0.1575
_refine_ls_wR_factor_ref 0.1822
_reflns_Friedel_coverage 0.000
_reflns_number_gt 3367
_reflns_number_total 5534
_reflns_threshold_expression 'I > 2\s(I)'
_cod_data_source_file d2ce01497a2.cif
_cod_data_source_block CP2
_cod_depositor_comments 'Adding full bibliography for 7245959--7245960.cif.'
_cod_original_sg_symbol_H-M 'P 21/n'
_cod_database_code 7245960
_shelx_shelxl_version_number 2016/6
_shelx_space_group_comment
;
The symmetry employed for this shelxl refinement is uniquely defined
by the following loop, which should always be used as a source of
symmetry information in preference to the above space-group names.
They are only intended as comments.
;

loop_
_space_group_symop_operation_xyz
'x, y, z'
'-x+1/2, y+1/2, -z+1/2'
'-x, -y, -z'
'x-1/2, -y-1/2, z-1/2'

loop_
_atom_site_label
_atom_site_type_symbol
_atom_site_fract_x
_atom_site_fract_y
_atom_site_fract_z
_atom_site_U_iso_or_equiv
_atom_site_adp_type
_atom_site_occupancy
_atom_site_site_symmetry_order
_atom_site_calc_flag
_atom_site_refinement_flags_posn
_atom_site_refinement_flags_adp
_atom_site_refinement_flags_occupancy
_atom_site_disorder_assembly
_atom_site_disorder_group
Cu1 Cu 0.36506(4) 0.00432(3) 0.05884(3) 0.02754(19) Uani 1 1 d . . . . .
N2 N -0.1752(3) 0.38297(18) -0.1854(2) 0.0292(7) Uani 1 1 d . . . . .
N4 N 0.0344(3) 0.12546(19) -0.1048(2) 0.0314(8) Uani 1 1 d . . . . .
C8 C -0.1733(4) 0.3052(2) -0.1400(3) 0.0279(9) Uani 1 1 d . . . . .
N8 N -0.4551(3) 0.22837(19) 0.0226(3) 0.0396(9) Uani 1 1 d . . . . .
N6 N -0.5169(3) 0.10442(17) 0.0346(2) 0.0287(7) Uani 1 1 d . . . . .
C10 C -0.2706(3) 0.2045(2) -0.0567(3) 0.0247(8) Uani 1 1 d . . . . .
N7 N -0.5398(3) 0.18038(18) 0.0533(3) 0.0401(9) Uani 1 1 d . . . . .
N5 N -0.4167(3) 0.10049(17) -0.0090(2) 0.0238(7) Uani 1 1 d . . . . .
C13 C -0.0729(4) 0.2544(2) -0.1439(3) 0.0327(9) Uani 1 1 d . . . . .
H13A H -0.006736 0.271136 -0.173352 0.039 Uiso 1 1 calc R U . . .
C9 C -0.2723(4) 0.2817(2) -0.0958(3) 0.0284(9) Uani 1 1 d . . . . .
H9A H -0.338838 0.317340 -0.092370 0.034 Uiso 1 1 calc R U . . .
N3 N 0.2043(3) 0.0483(2) -0.0402(2) 0.0322(8) Uani 1 1 d . . . . .
N1 N -0.1566(3) 0.47092(19) -0.3035(2) 0.0309(8) Uani 1 1 d . . . . .
C19 C 0.1016(4) 0.1141(2) -0.1791(3) 0.0319(9) Uani 1 1 d . . . . .
C21 C -0.3797(4) 0.1769(2) -0.0144(3) 0.0261(8) Uani 1 1 d . . . . .
C1 C -0.1640(4) 0.5144(2) -0.2190(3) 0.0317(9) Uani 1 1 d . . . . .
C12 C -0.0714(4) 0.1774(2) -0.1033(3) 0.0293(9) Uani 1 1 d . . . . .
C6 C -0.1763(4) 0.4598(2) -0.1449(3) 0.0343(10) Uani 1 1 d . . . . .
C20 C 0.1019(4) 0.0846(2) -0.0245(3) 0.0313(9) Uani 1 1 d . . . . .
H20A H 0.077088 0.082884 0.035536 0.038 Uiso 1 1 calc R U . . .
C14 C 0.2066(4) 0.0655(2) -0.1378(3) 0.0319(9) Uani 1 1 d . . . . .
C15 C 0.2966(4) 0.0426(3) -0.1921(3) 0.0462(12) Uani 1 1 d . . . . .
H15A H 0.367349 0.010769 -0.164803 0.055 Uiso 1 1 calc R U . . .
C18 C 0.0789(5) 0.1385(3) -0.2762(3) 0.0502(13) Uani 1 1 d . . . . .
H18A H 0.006063 0.167907 -0.304948 0.060 Uiso 1 1 calc R U . . .
C11 C -0.1697(3) 0.1523(2) -0.0598(3) 0.0275(9) Uani 1 1 d . . . . .
H11A H -0.168080 0.100600 -0.032741 0.033 Uiso 1 1 calc R U . . .
C2 C -0.1581(5) 0.5974(3) -0.2006(3) 0.0578(14) Uani 1 1 d . . . . .
H2A H -0.150673 0.634665 -0.249286 0.069 Uiso 1 1 calc R U . . .
C4 C -0.1766(8) 0.5673(4) -0.0363(4) 0.112(3) Uani 1 1 d . . . . .
H4A H -0.180713 0.587141 0.025456 0.134 Uiso 1 1 calc R U . . .
C5 C -0.1838(7) 0.4848(3) -0.0514(4) 0.074(2) Uani 1 1 d . . . . .
H5A H -0.193131 0.448468 -0.002337 0.089 Uiso 1 1 calc R U . . .
C17 C 0.1701(5) 0.1167(3) -0.3280(3) 0.0576(14) Uani 1 1 d . . . . .
H17A H 0.160500 0.134524 -0.392509 0.069 Uiso 1 1 calc R U . . .
C7 C -0.1632(4) 0.3945(2) -0.2796(3) 0.0339(10) Uani 1 1 d . . . . .
H7A H -0.159874 0.352028 -0.323043 0.041 Uiso 1 1 calc R U . . .
C16 C 0.2764(5) 0.0690(3) -0.2874(3) 0.0573(14) Uani 1 1 d . . . . .
H16A H 0.334573 0.054917 -0.325743 0.069 Uiso 1 1 calc R U . . .
C3 C -0.1635(7) 0.6217(3) -0.1082(4) 0.095(2) Uani 1 1 d . . . . .
H3A H -0.158246 0.676794 -0.093292 0.114 Uiso 1 1 calc R U . . .
N9 N -0.0878(8) 0.1467(8) 0.2806(10) 0.229(7) Uani 1 1 d . . . . .
C23 C -0.1796(12) 0.1633(8) 0.3198(11) 0.267(7) Uani 1 1 d . U . . .
H23A H -0.183626 0.220928 0.328597 0.401 Uiso 1 1 calc R U . . .
H23B H -0.258297 0.144789 0.278341 0.401 Uiso 1 1 calc R U . . .
H23C H -0.167351 0.136843 0.382511 0.401 Uiso 1 1 calc R U . . .
C24 C -0.0256(9) 0.0961(7) 0.2491(8) 0.153(4) Uani 1 1 d . . . . .
H24 H -0.020656 0.044107 0.275800 0.184 Uiso 1 1 calc R U . . .
O1 O 0.0345(6) 0.1112(8) 0.1796(5) 0.238(6) Uani 1 1 d . . . . .
C22 C -0.0728(16) 0.2219(12) 0.2169(12) 0.309(10) Uani 1 1 d . U . . .
H22A H -0.119382 0.266771 0.236003 0.463 Uiso 1 1 calc R U . . .
H22B H 0.016515 0.235821 0.226354 0.463 Uiso 1 1 calc R U . . .
H22C H -0.106226 0.209486 0.148842 0.463 Uiso 1 1 calc R U . . .

loop_
_atom_site_aniso_label
_atom_site_aniso_U_11
_atom_site_aniso_U_22
_atom_site_aniso_U_33
_atom_site_aniso_U_23
_atom_site_aniso_U_13
_atom_site_aniso_U_12
Cu1 0.0326(3) 0.0240(3) 0.0290(3) -0.0035(2) 0.0131(2) 0.0027(2)
N2 0.0383(19) 0.0234(16) 0.0326(18) 0.0058(14) 0.0222(15) 0.0015(14)
N4 0.0293(18) 0.0352(18) 0.0337(18) 0.0081(15) 0.0156(15) 0.0063(15)
C8 0.036(2) 0.0229(19) 0.028(2) 0.0065(16) 0.0134(18) -0.0006(17)
N8 0.049(2) 0.0208(17) 0.061(2) -0.0028(16) 0.0388(19) -0.0027(16)
N6 0.0350(18) 0.0193(16) 0.0389(18) -0.0028(14) 0.0237(15) -0.0003(14)
C10 0.028(2) 0.0232(19) 0.0250(19) 0.0004(16) 0.0113(17) -0.0012(16)
N7 0.048(2) 0.0200(17) 0.066(2) -0.0035(17) 0.0422(19) -0.0018(15)
N5 0.0264(16) 0.0214(16) 0.0272(16) -0.0005(13) 0.0138(13) 0.0006(13)
C13 0.031(2) 0.030(2) 0.041(2) 0.0094(18) 0.0182(19) 0.0004(17)
C9 0.033(2) 0.028(2) 0.028(2) 0.0016(17) 0.0151(18) 0.0003(17)
N3 0.0284(19) 0.040(2) 0.0300(18) 0.0073(15) 0.0099(15) 0.0047(15)
N1 0.049(2) 0.0239(16) 0.0253(17) 0.0032(14) 0.0194(16) 0.0008(15)
C19 0.033(2) 0.035(2) 0.030(2) 0.0077(18) 0.0114(18) 0.0064(18)
C21 0.031(2) 0.0233(19) 0.028(2) 0.0008(16) 0.0148(17) -0.0028(16)
C1 0.040(2) 0.026(2) 0.030(2) 0.0031(17) 0.0104(19) -0.0009(17)
C12 0.028(2) 0.030(2) 0.033(2) 0.0110(17) 0.0125(17) 0.0032(17)
C6 0.053(3) 0.027(2) 0.027(2) 0.0004(17) 0.018(2) -0.0003(19)
C20 0.032(2) 0.037(2) 0.029(2) 0.0093(18) 0.0137(18) 0.0016(18)
C14 0.032(2) 0.035(2) 0.031(2) 0.0026(18) 0.0125(18) 0.0036(18)
C15 0.038(3) 0.063(3) 0.039(3) 0.007(2) 0.012(2) 0.017(2)
C18 0.047(3) 0.065(3) 0.040(3) 0.017(2) 0.012(2) 0.024(2)
C11 0.030(2) 0.0226(19) 0.032(2) 0.0040(16) 0.0107(18) -0.0018(16)
C2 0.103(4) 0.032(3) 0.042(3) -0.002(2) 0.023(3) -0.011(3)
C4 0.247(10) 0.055(4) 0.049(4) -0.022(3) 0.067(5) -0.012(5)
C5 0.149(6) 0.049(3) 0.036(3) -0.001(2) 0.045(4) -0.005(3)
C17 0.071(4) 0.072(3) 0.031(2) 0.011(2) 0.016(2) 0.025(3)
C7 0.050(3) 0.025(2) 0.033(2) -0.0006(17) 0.023(2) -0.0014(19)
C16 0.056(3) 0.082(4) 0.040(3) 0.008(3) 0.025(2) 0.021(3)
C3 0.207(8) 0.032(3) 0.051(3) -0.016(3) 0.038(4) -0.012(4)
N9 0.097(6) 0.303(13) 0.320(14) -0.258(12) 0.119(8) -0.095(7)
C23 0.234(12) 0.329(15) 0.294(13) -0.139(12) 0.180(11) -0.060(11)
C24 0.117(8) 0.173(10) 0.173(10) -0.098(8) 0.040(7) -0.061(7)
O1 0.115(5) 0.512(18) 0.099(4) -0.087(7) 0.047(4) 0.018(7)
C22 0.239(14) 0.331(17) 0.291(16) -0.058(13) -0.091(12) -0.042(13)

loop_
_atom_type_symbol
_atom_type_description
_atom_type_scat_dispersion_real
_atom_type_scat_dispersion_imag
_atom_type_scat_source
C C 0.0033 0.0016 'International Tables Vol C Tables 4.2.6.8 and 6.1.1.4'
H H 0.0000 0.0000 'International Tables Vol C Tables 4.2.6.8 and 6.1.1.4'
N N 0.0061 0.0033 'International Tables Vol C Tables 4.2.6.8 and 6.1.1.4'
O O 0.0106 0.0060 'International Tables Vol C Tables 4.2.6.8 and 6.1.1.4'
Cu Cu 0.3201 1.2651 'International Tables Vol C Tables 4.2.6.8 and 6.1.1.4'

loop_
_geom_angle_atom_site_label_1
_geom_angle_atom_site_label_2
_geom_angle_atom_site_label_3
_geom_angle
_geom_angle_site_symmetry_1
_geom_angle_site_symmetry_3
_geom_angle_publ_flag
N5 Cu1 N1 127.21(12) 3 4_666 ?
N5 Cu1 N3 108.73(12) 3 . ?
N1 Cu1 N3 108.22(13) 4_666 . ?
N5 Cu1 N6 113.48(11) 3 1_655 ?
N1 Cu1 N6 100.64(12) 4_666 1_655 ?
N3 Cu1 N6 93.12(12) . 1_655 ?
C7 N2 C6 106.0(3) . . ?
C7 N2 C8 123.9(3) . . ?
C6 N2 C8 129.8(3) . . ?
C20 N4 C19 106.1(3) . . ?
C20 N4 C12 124.4(3) . . ?
C19 N4 C12 128.9(3) . . ?
C13 C8 C9 121.5(3) . . ?
C13 C8 N2 117.9(3) . . ?
C9 C8 N2 120.6(3) . . ?
N7 N8 C21 104.4(3) . . ?
N7 N6 N5 109.7(3) . . ?
N7 N6 Cu1 124.2(2) . 1_455 ?
N5 N6 Cu1 125.9(2) . 1_455 ?
C9 C10 C11 120.3(3) . . ?
C9 C10 C21 119.6(3) . . ?
C11 C10 C21 120.1(3) . . ?
N6 N7 N8 109.5(3) . . ?
C21 N5 N6 104.8(3) . . ?
C21 N5 Cu1 134.3(2) . 3 ?
N6 N5 Cu1 120.6(2) . 3 ?
C8 C13 C12 118.9(3) . . ?
C8 C13 H13A 120.5 . . ?
C12 C13 H13A 120.5 . . ?
C10 C9 C8 119.1(3) . . ?
C10 C9 H9A 120.5 . . ?
C8 C9 H9A 120.5 . . ?
C20 N3 C14 105.2(3) . . ?
C20 N3 Cu1 130.3(3) . . ?
C14 N3 Cu1 122.1(2) . . ?
C7 N1 C1 105.3(3) . . ?
C7 N1 Cu1 117.3(3) . 4_565 ?
C1 N1 Cu1 137.4(3) . 4_565 ?
C18 C19 N4 132.8(4) . . ?
C18 C19 C14 121.8(4) . . ?
N4 C19 C14 105.3(3) . . ?
N5 C21 N8 111.6(3) . . ?
N5 C21 C10 125.6(3) . . ?
N8 C21 C10 122.8(3) . . ?
C2 C1 C6 120.4(4) . . ?
C2 C1 N1 130.6(4) . . ?
C6 C1 N1 109.0(3) . . ?
C11 C12 C13 120.7(3) . . ?
C11 C12 N4 120.3(3) . . ?
C13 C12 N4 119.0(3) . . ?
C5 C6 N2 131.4(4) . . ?
C5 C6 C1 122.5(4) . . ?
N2 C6 C1 106.1(3) . . ?
N3 C20 N4 113.6(3) . . ?
N3 C20 H20A 123.2 . . ?
N4 C20 H20A 123.2 . . ?
N3 C14 C15 129.2(4) . . ?
N3 C14 C19 109.8(3) . . ?
C15 C14 C19 121.0(4) . . ?
C16 C15 C14 117.2(4) . . ?
C16 C15 H15A 121.4 . . ?
C14 C15 H15A 121.4 . . ?
C19 C18 C17 116.3(4) . . ?
C19 C18 H18A 121.9 . . ?
C17 C18 H18A 121.9 . . ?
C12 C11 C10 119.6(3) . . ?
C12 C11 H11A 120.2 . . ?
C10 C11 H11A 120.2 . . ?
C3 C2 C1 117.0(4) . . ?
C3 C2 H2A 121.5 . . ?
C1 C2 H2A 121.5 . . ?
C5 C4 C3 123.0(5) . . ?
C5 C4 H4A 118.5 . . ?
C3 C4 H4A 118.5 . . ?
C4 C5 C6 115.2(4) . . ?
C4 C5 H5A 122.4 . . ?
C6 C5 H5A 122.4 . . ?
C18 C17 C16 122.5(4) . . ?
C18 C17 H17A 118.7 . . ?
C16 C17 H17A 118.7 . . ?
N1 C7 N2 113.6(3) . . ?
N1 C7 H7A 123.2 . . ?
N2 C7 H7A 123.2 . . ?
C15 C16 C17 121.1(4) . . ?
C15 C16 H16A 119.4 . . ?
C17 C16 H16A 119.4 . . ?
C2 C3 C4 122.0(5) . . ?
C2 C3 H3A 119.0 . . ?
C4 C3 H3A 119.0 . . ?
C24 N9 C23 148.6(15) . . ?
C24 N9 C22 102.3(12) . . ?
C23 N9 C22 105.2(14) . . ?
N9 C23 H23A 109.5 . . ?
N9 C23 H23B 109.5 . . ?
H23A C23 H23B 109.5 . . ?
N9 C23 H23C 109.5 . . ?
H23A C23 H23C 109.5 . . ?
H23B C23 H23C 109.5 . . ?
N9 C24 O1 122.5(13) . . ?
N9 C24 H24 118.8 . . ?
O1 C24 H24 118.8 . . ?
N9 C22 H22A 109.5 . . ?
N9 C22 H22B 109.5 . . ?
H22A C22 H22B 109.5 . . ?
N9 C22 H22C 109.5 . . ?
H22A C22 H22C 109.5 . . ?
H22B C22 H22C 109.5 . . ?

loop_
_geom_bond_atom_site_label_1
_geom_bond_atom_site_label_2
_geom_bond_distance
_geom_bond_site_symmetry_2
_geom_bond_publ_flag
Cu1 N5 1.983(3) 3 ?
Cu1 N1 2.021(3) 4_666 ?
Cu1 N3 2.085(3) . ?
Cu1 N6 2.144(3) 1_655 ?
N2 C7 1.359(5) . ?
N2 C6 1.387(5) . ?
N2 C8 1.427(4) . ?
N4 C20 1.370(5) . ?
N4 C19 1.392(4) . ?
N4 C12 1.419(4) . ?
C8 C13 1.370(5) . ?
C8 C9 1.385(5) . ?
N8 N7 1.336(4) . ?
N8 C21 1.345(5) . ?
N6 N7 1.312(4) . ?
N6 N5 1.338(4) . ?
C10 C9 1.382(5) . ?
C10 C11 1.385(5) . ?
C10 C21 1.484(5) . ?
N5 C21 1.326(4) . ?
C13 C12 1.386(5) . ?
C13 H13A 0.9300 . ?
C9 H9A 0.9300 . ?
N3 C20 1.303(4) . ?
N3 C14 1.394(4) . ?
N1 C7 1.308(5) . ?
N1 C1 1.395(5) . ?
C19 C18 1.381(5) . ?
C19 C14 1.396(5) . ?
C1 C2 1.391(5) . ?
C1 C6 1.396(5) . ?
C12 C11 1.381(5) . ?
C6 C5 1.385(6) . ?
C20 H20A 0.9300 . ?
C14 C15 1.395(5) . ?
C15 C16 1.369(6) . ?
C15 H15A 0.9300 . ?
C18 C17 1.376(6) . ?
C18 H18A 0.9300 . ?
C11 H11A 0.9300 . ?
C2 C3 1.361(6) . ?
C2 H2A 0.9300 . ?
C4 C5 1.374(7) . ?
C4 C3 1.374(7) . ?
C4 H4A 0.9300 . ?
C5 H5A 0.9300 . ?
C17 C16 1.394(6) . ?
C17 H17A 0.9300 . ?
C7 H7A 0.9300 . ?
C16 H16A 0.9300 . ?
C3 H3A 0.9300 . ?
N9 C24 1.205(11) . ?
N9 C23 1.248(11) . ?
N9 C22 1.55(2) . ?
C23 H23A 0.9600 . ?
C23 H23B 0.9600 . ?
C23 H23C 0.9600 . ?
C24 O1 1.296(11) . ?
C24 H24 0.9300 . ?
C22 H22A 0.9600 . ?
C22 H22B 0.9600 . ?
C22 H22C 0.9600 . ?

loop_
_geom_torsion_atom_site_label_1
_geom_torsion_atom_site_label_2
_geom_torsion_atom_site_label_3
_geom_torsion_atom_site_label_4
_geom_torsion
_geom_torsion_site_symmetry_1
_geom_torsion_site_symmetry_2
_geom_torsion_site_symmetry_3
_geom_torsion_site_symmetry_4
_geom_torsion_publ_flag
C7 N2 C8 C13 52.0(5) . . . . ?
C6 N2 C8 C13 -121.0(4) . . . . ?
C7 N2 C8 C9 -126.3(4) . . . . ?
C6 N2 C8 C9 60.7(6) . . . . ?
N5 N6 N7 N8 -0.1(5) . . . . ?
Cu1 N6 N7 N8 -174.9(3) 1_455 . . . ?
C21 N8 N7 N6 -0.6(5) . . . . ?
N7 N6 N5 C21 0.7(4) . . . . ?
Cu1 N6 N5 C21 175.4(2) 1_455 . . . ?
N7 N6 N5 Cu1 -174.4(3) . . . 3 ?
Cu1 N6 N5 Cu1 0.3(4) 1_455 . . 3 ?
C9 C8 C13 C12 0.6(6) . . . . ?
N2 C8 C13 C12 -177.8(4) . . . . ?
C11 C10 C9 C8 1.6(5) . . . . ?
C21 C10 C9 C8 -176.4(3) . . . . ?
C13 C8 C9 C10 -1.4(6) . . . . ?
N2 C8 C9 C10 176.8(3) . . . . ?
C20 N4 C19 C18 177.9(5) . . . . ?
C12 N4 C19 C18 -10.6(7) . . . . ?
C20 N4 C19 C14 0.5(4) . . . . ?
C12 N4 C19 C14 172.0(4) . . . . ?
N6 N5 C21 N8 -1.2(4) . . . . ?
Cu1 N5 C21 N8 173.0(3) 3 . . . ?
N6 N5 C21 C10 179.6(3) . . . . ?
Cu1 N5 C21 C10 -6.3(6) 3 . . . ?
N7 N8 C21 N5 1.1(5) . . . . ?
N7 N8 C21 C10 -179.6(3) . . . . ?
C9 C10 C21 N5 153.0(4) . . . . ?
C11 C10 C21 N5 -25.0(6) . . . . ?
C9 C10 C21 N8 -26.2(5) . . . . ?
C11 C10 C21 N8 155.8(4) . . . . ?
C7 N1 C1 C2 177.9(5) . . . . ?
Cu1 N1 C1 C2 -0.1(8) 4_565 . . . ?
C7 N1 C1 C6 -0.5(5) . . . . ?
Cu1 N1 C1 C6 -178.4(3) 4_565 . . . ?
C8 C13 C12 C11 0.2(6) . . . . ?
C8 C13 C12 N4 -178.2(4) . . . . ?
C20 N4 C12 C11 -48.1(6) . . . . ?
C19 N4 C12 C11 141.9(4) . . . . ?
C20 N4 C12 C13 130.3(4) . . . . ?
C19 N4 C12 C13 -39.8(6) . . . . ?
C7 N2 C6 C5 -178.6(6) . . . . ?
C8 N2 C6 C5 -4.6(8) . . . . ?
C7 N2 C6 C1 -0.2(4) . . . . ?
C8 N2 C6 C1 173.8(4) . . . . ?
C2 C1 C6 C5 0.4(8) . . . . ?
N1 C1 C6 C5 179.0(5) . . . . ?
C2 C1 C6 N2 -178.1(4) . . . . ?
N1 C1 C6 N2 0.4(5) . . . . ?
C14 N3 C20 N4 -0.1(5) . . . . ?
Cu1 N3 C20 N4 162.1(3) . . . . ?
C19 N4 C20 N3 -0.3(5) . . . . ?
C12 N4 C20 N3 -172.2(3) . . . . ?
C20 N3 C14 C15 178.9(4) . . . . ?
Cu1 N3 C14 C15 15.0(6) . . . . ?
C20 N3 C14 C19 0.4(4) . . . . ?
Cu1 N3 C14 C19 -163.6(3) . . . . ?
C18 C19 C14 N3 -178.3(4) . . . . ?
N4 C19 C14 N3 -0.6(4) . . . . ?
C18 C19 C14 C15 3.0(7) . . . . ?
N4 C19 C14 C15 -179.2(4) . . . . ?
N3 C14 C15 C16 -179.1(4) . . . . ?
C19 C14 C15 C16 -0.7(7) . . . . ?
N4 C19 C18 C17 178.7(4) . . . . ?
C14 C19 C18 C17 -4.2(7) . . . . ?
C13 C12 C11 C10 0.0(6) . . . . ?
N4 C12 C11 C10 178.3(3) . . . . ?
C9 C10 C11 C12 -0.9(6) . . . . ?
C21 C10 C11 C12 177.1(3) . . . . ?
C6 C1 C2 C3 0.6(8) . . . . ?
N1 C1 C2 C3 -177.6(5) . . . . ?
C3 C4 C5 C6 0.4(11) . . . . ?
N2 C6 C5 C4 177.3(6) . . . . ?
C1 C6 C5 C4 -0.9(9) . . . . ?
C19 C18 C17 C16 3.4(8) . . . . ?
C1 N1 C7 N2 0.4(5) . . . . ?
Cu1 N1 C7 N2 178.8(3) 4_565 . . . ?
C6 N2 C7 N1 -0.1(5) . . . . ?
C8 N2 C7 N1 -174.5(4) . . . . ?
C14 C15 C16 C17 0.0(8) . . . . ?
C18 C17 C16 C15 -1.4(9) . . . . ?
C1 C2 C3 C4 -1.1(10) . . . . ?
C5 C4 C3 C2 0.7(13) . . . . ?
C23 N9 C24 O1 152(2) . . . . ?
C22 N9 C24 O1 0.8(14) . . . . ?
